data_4315142
loop_
_publ_author_name
'Alexander Trujillo'
'Mauricio Fuentealba'
'David Carrillo'
'Carolina Manzur'
'Isabelle Ledoux-Rak'
'Jean-Ren\'e Hamon'
'Jean-Yves Saillard'

_publ_contact_author_email cmanzur@ucv.cl
_publ_contact_author_name 'Dra. Carolina Manzur N.'
_publ_section_title
;
 Synthesis, Spectral, Structural, Second-Order Nonlinear Optical
 Properties and Theoretical Studies On New Organometallic Donor-Acceptor
 Substituted Nickel(II) and Copper(II) Unsymmetrical Schiff-Base Complexes
;
_journal_name_full 'Inorganic Chemistry'
_journal_page_first 2750
_journal_page_last 2764
_journal_paper_doi 10.1021/ic902126a
_journal_volume 49
_journal_year 2010
_chemical_formula_moiety 'C23 H24 Fe N2 O3'
_chemical_formula_sum 'C23 H24 Fe N2 O3'
_chemical_formula_weight 432.29
_chemical_name_systematic
; 
 ? 
;
_space_group_IT_number 14
_symmetry_cell_setting monoclinic
_symmetry_space_group_name_Hall '-P 2yn'
_symmetry_space_group_name_H-M 'P 1 21/n 1'
_atom_sites_solution_hydrogens geom
_atom_sites_solution_primary direct
_atom_sites_solution_secondary difmap
_audit_creation_method SHELXL-97
_cell_angle_alpha 90.00
_cell_angle_beta 97.7380(10)
_cell_angle_gamma 90.00
_cell_formula_units_Z 4
_cell_length_a 12.1725(7)
_cell_length_b 11.4739(6)
_cell_length_c 14.6825(8)
_cell_measurement_temperature 150(2)
_cell_volume 2031.97(19)
_computing_cell_refinement 'Bruker SMART'
_computing_data_collection 'Bruker SMART'
_computing_data_reduction 'Bruker SAINT'
_computing_molecular_graphics 'Bruker SHELXTL'
_computing_publication_material 'Bruker SHELXTL'
_computing_structure_refinement 'SHELXL-97 (Sheldrick, 1997)'
_computing_structure_solution 'SHELXS-97 (Sheldrick, 1990)'
_diffrn_ambient_temperature 150(2)
_diffrn_measured_fraction_theta_full 0.996
_diffrn_measured_fraction_theta_max 0.932
_diffrn_measurement_device_type 'CCD area detector'
_diffrn_measurement_method 'phi and omega scans'
_diffrn_radiation_monochromator graphite
_diffrn_radiation_source 'fine-focus sealed tube'
_diffrn_radiation_type MoK\a
_diffrn_radiation_wavelength 0.71073
_diffrn_reflns_av_R_equivalents 0.0356
_diffrn_reflns_av_sigmaI/netI 0.0390
_diffrn_reflns_limit_h_max 15
_diffrn_reflns_limit_h_min -15
_diffrn_reflns_limit_k_max 13
_diffrn_reflns_limit_k_min -14
_diffrn_reflns_limit_l_max 19
_diffrn_reflns_limit_l_min -18
_diffrn_reflns_number 15787
_diffrn_reflns_theta_full 26.00
_diffrn_reflns_theta_max 27.82
_diffrn_reflns_theta_min 2.04
_exptl_absorpt_coefficient_mu 0.769
_exptl_absorpt_correction_T_max 0.970
_exptl_absorpt_correction_T_min 0.798
_exptl_absorpt_correction_type multi-scan
_exptl_absorpt_process_details 'SADABS in SAINT-NT (Bruker, 2002)'
_exptl_crystal_colour Orange
_exptl_crystal_density_diffrn 1.413
_exptl_crystal_density_method 'not measured'
_exptl_crystal_description Plate
_exptl_crystal_F_000 904
_exptl_crystal_size_max 0.49
_exptl_crystal_size_mid 0.22
_exptl_crystal_size_min 0.04
_refine_diff_density_max 0.435
_refine_diff_density_min -0.249
_refine_diff_density_rms 0.068
_refine_ls_extinction_method none
_refine_ls_goodness_of_fit_ref 1.038
_refine_ls_hydrogen_treatment mixed
_refine_ls_matrix_type full
_refine_ls_number_parameters 275
_refine_ls_number_reflns 4480
_refine_ls_number_restraints 0
_refine_ls_restrained_S_all 1.038
_refine_ls_R_factor_all 0.0607
_refine_ls_R_factor_gt 0.0433
_refine_ls_shift/su_max 0.001
_refine_ls_shift/su_mean 0.000
_refine_ls_structure_factor_coef Fsqd
_refine_ls_weighting_details 'calc w=1/[\s^2^(Fo^2^)+(0.0440P)^2^+0.9937P] where P=(Fo^2^+2Fc^2^)/3'
_refine_ls_weighting_scheme calc
_refine_ls_wR_factor_gt 0.0918
_refine_ls_wR_factor_ref 0.1006
_reflns_number_gt 3511
_reflns_number_total 4480
_reflns_threshold_expression >2sigma(I)
_cod_data_source_file ic902126a_si_002_1.cif
_cod_data_source_block mfcmligm
_cod_depositor_comments
;
The following automatic conversions were performed:

'_symmetry_cell_setting' value 'Monoclinic' changed to 'monoclinic'
according to the built-in table from CIF Core dictionary named
'cif_core.dic' version 2.4.1 from 2010-06-29.

Automatic conversion script
Id: cif_fix_values 1646 2011-03-28 12:23:43Z adriana 
;
_cod_database_code 4315142

loop_
_symmetry_equiv_pos_as_xyz
'x, y, z'
'-x+1/2, y+1/2, -z+1/2'
'-x, -y, -z'
'x-1/2, -y-1/2, z-1/2'

loop_
_atom_site_label
_atom_site_type_symbol
_atom_site_fract_x
_atom_site_fract_y
_atom_site_fract_z
_atom_site_U_iso_or_equiv
_atom_site_adp_type
_atom_site_occupancy
_atom_site_symmetry_multiplicity
_atom_site_calc_flag
_atom_site_refinement_flags
_atom_site_disorder_assembly
_atom_site_disorder_group
Fe1 Fe 0.01247(3) 0.70613(3) 0.39698(2) 0.02483(11) Uani 1 1 d . . .
N1 N 0.34204(17) 1.05809(19) 0.47580(15) 0.0277(5) Uani 1 1 d . . .
N2 N 0.35621(15) 1.05916(17) 0.66814(14) 0.0270(4) Uani 1 1 d . . .
O1 O 0.29425(13) 0.83357(14) 0.46644(11) 0.0296(4) Uani 1 1 d . . .
O2 O 0.19534(15) 0.90908(15) 0.67649(12) 0.0318(4) Uani 1 1 d . . .
O3 O 0.09278(14) 1.14403(16) 0.98247(12) 0.0319(4) Uani 1 1 d . . .
C1 C -0.0069(2) 0.7982(2) 0.51326(17) 0.0308(5) Uani 1 1 d . . .
H1 H 0.0469 0.8557 0.5451 0.037 Uiso 1 1 calc R . .
C2 C -0.0088(2) 0.6765(2) 0.53088(17) 0.0320(6) Uani 1 1 d . . .
H2 H 0.0433 0.6332 0.5774 0.038 Uiso 1 1 calc R . .
C3 C -0.0979(2) 0.6274(2) 0.47105(18) 0.0333(6) Uani 1 1 d . . .
H3 H -0.1197 0.5433 0.4678 0.040 Uiso 1 1 calc R . .
C4 C -0.14970(19) 0.7180(2) 0.41602(18) 0.0328(6) Uani 1 1 d . . .
H4 H -0.2149 0.7092 0.3672 0.039 Uiso 1 1 calc R . .
C5 C -0.0941(2) 0.8235(2) 0.44214(17) 0.0315(6) Uani 1 1 d . . .
H5 H -0.1130 0.9021 0.4150 0.038 Uiso 1 1 calc R . .
C6 C 0.15351(19) 0.7653(2) 0.35180(16) 0.0255(5) Uani 1 1 d . . .
C7 C 0.16291(19) 0.6432(2) 0.37301(17) 0.0284(5) Uani 1 1 d . . .
H7 H 0.2199 0.6065 0.4196 0.034 Uiso 1 1 calc R . .
C8 C 0.0769(2) 0.5837(2) 0.31660(17) 0.0313(6) Uani 1 1 d . . .
H8 H 0.0624 0.4979 0.3171 0.038 Uiso 1 1 calc R . .
C9 C 0.0136(2) 0.6671(2) 0.26134(17) 0.0321(6) Uani 1 1 d . . .
H9 H -0.0532 0.6501 0.2157 0.038 Uiso 1 1 calc R . .
C10 C 0.0595(2) 0.7784(2) 0.28218(16) 0.0289(5) Uani 1 1 d . . .
H10 H 0.0315 0.8535 0.2533 0.035 Uiso 1 1 calc R . .
C11 C 0.22361(18) 0.8587(2) 0.39736(16) 0.0251(5) Uani 1 1 d . . .
C12 C 0.2100(2) 0.9730(2) 0.36235(17) 0.0294(5) Uani 1 1 d . . .
H12 H 0.1584 0.9852 0.3086 0.035 Uiso 1 1 calc R . .
C13 C 0.26758(19) 1.0690(2) 0.40189(16) 0.0268(5) Uani 1 1 d . . .
C14 C 0.2456(2) 1.1887(2) 0.36166(18) 0.0345(6) Uani 1 1 d . . .
H14A H 0.2056 1.2352 0.4025 0.052 Uiso 1 1 calc R . .
H14B H 0.2008 1.1821 0.3012 0.052 Uiso 1 1 calc R . .
H14C H 0.3162 1.2267 0.3550 0.052 Uiso 1 1 calc R . .
C15 C 0.4018(2) 1.1514(2) 0.52850(17) 0.0301(5) Uani 1 1 d . . .
H15A H 0.3514 1.2182 0.5334 0.036 Uiso 1 1 calc R . .
H15B H 0.4639 1.1783 0.4967 0.036 Uiso 1 1 calc R . .
C16 C 0.44620(19) 1.1076(2) 0.62366(17) 0.0295(5) Uani 1 1 d . . .
H16A H 0.5030 1.0469 0.6191 0.035 Uiso 1 1 calc R . .
H16B H 0.4816 1.1726 0.6610 0.035 Uiso 1 1 calc R . .
C17 C 0.32774(18) 1.1099(2) 0.73917(16) 0.0260(5) Uani 1 1 d . . .
H17 H 0.3676 1.1769 0.7628 0.031 Uiso 1 1 calc R . .
C18 C 0.23610(18) 1.06796(19) 0.78477(16) 0.0236(5) Uani 1 1 d . . .
C19 C 0.20918(18) 1.12703(19) 0.86217(16) 0.0244(5) Uani 1 1 d . . .
H19 H 0.2507 1.1938 0.8842 0.029 Uiso 1 1 calc R . .
C20 C 0.12276(18) 1.0892(2) 0.90682(16) 0.0252(5) Uani 1 1 d . . .
C21 C 0.06129(19) 0.9918(2) 0.87381(16) 0.0273(5) Uani 1 1 d . . .
H21 H 0.0023 0.9650 0.9046 0.033 Uiso 1 1 calc R . .
C22 C 0.08601(19) 0.9343(2) 0.79662(17) 0.0279(5) Uani 1 1 d . . .
H22 H 0.0425 0.8692 0.7738 0.034 Uiso 1 1 calc R . .
C23 C 0.17352(19) 0.9700(2) 0.75169(16) 0.0251(5) Uani 1 1 d . . .
H1A H 0.351(2) 0.993(3) 0.4941(18) 0.032(8) Uiso 1 1 d . . .
H2A H 0.256(3) 0.939(3) 0.656(2) 0.056(9) Uiso 1 1 d . . .
H3A H 0.135(3) 1.203(3) 0.997(2) 0.053(10) Uiso 1 1 d . . .

loop_
_atom_site_aniso_label
_atom_site_aniso_U_11
_atom_site_aniso_U_22
_atom_site_aniso_U_33
_atom_site_aniso_U_23
_atom_site_aniso_U_13
_atom_site_aniso_U_12
Fe1 0.02473(18) 0.02268(18) 0.0274(2) -0.00040(14) 0.00461(13) 0.00010(14)
N1 0.0307(11) 0.0193(11) 0.0344(12) 0.0014(9) 0.0092(9) -0.0008(8)
N2 0.0250(10) 0.0248(11) 0.0317(11) -0.0010(9) 0.0054(8) 0.0001(8)
O1 0.0302(9) 0.0239(9) 0.0339(10) 0.0023(7) 0.0014(7) -0.0006(7)
O2 0.0341(9) 0.0264(9) 0.0360(10) -0.0078(8) 0.0087(8) -0.0031(7)
O3 0.0324(9) 0.0302(10) 0.0355(10) -0.0055(8) 0.0126(8) -0.0053(8)
C1 0.0298(12) 0.0336(14) 0.0300(13) -0.0074(11) 0.0083(10) -0.0037(11)
C2 0.0322(13) 0.0389(15) 0.0264(13) 0.0041(11) 0.0092(11) 0.0050(11)
C3 0.0343(13) 0.0281(13) 0.0407(15) -0.0029(11) 0.0164(11) -0.0048(10)
C4 0.0237(11) 0.0405(15) 0.0344(14) -0.0041(12) 0.0049(10) 0.0017(11)
C5 0.0343(13) 0.0283(13) 0.0332(14) -0.0010(11) 0.0099(11) 0.0046(10)
C6 0.0271(11) 0.0233(12) 0.0273(13) 0.0002(10) 0.0077(10) 0.0013(9)
C7 0.0275(12) 0.0267(13) 0.0320(13) -0.0013(10) 0.0077(10) 0.0015(10)
C8 0.0355(13) 0.0255(13) 0.0345(14) -0.0069(11) 0.0101(11) -0.0016(10)
C9 0.0308(12) 0.0378(14) 0.0278(13) -0.0050(11) 0.0048(10) -0.0036(11)
C10 0.0331(12) 0.0292(13) 0.0251(12) 0.0029(10) 0.0066(10) -0.0008(10)
C11 0.0242(11) 0.0263(12) 0.0263(12) -0.0007(10) 0.0089(10) 0.0003(9)
C12 0.0331(13) 0.0274(13) 0.0273(13) 0.0037(10) 0.0028(10) 0.0020(10)
C13 0.0297(12) 0.0253(12) 0.0281(13) 0.0034(10) 0.0140(10) 0.0017(10)
C14 0.0459(15) 0.0249(13) 0.0348(14) 0.0038(11) 0.0128(12) 0.0012(11)
C15 0.0313(12) 0.0211(12) 0.0405(15) -0.0026(11) 0.0143(11) -0.0033(10)
C16 0.0256(11) 0.0268(13) 0.0372(14) -0.0071(11) 0.0081(10) -0.0015(10)
C17 0.0239(11) 0.0237(12) 0.0298(13) 0.0006(10) 0.0009(10) 0.0000(9)
C18 0.0227(11) 0.0198(11) 0.0279(12) 0.0030(9) 0.0020(9) 0.0017(9)
C19 0.0235(11) 0.0194(11) 0.0297(13) -0.0010(9) 0.0006(9) -0.0006(9)
C20 0.0266(11) 0.0224(12) 0.0267(12) 0.0019(10) 0.0039(10) 0.0023(9)
C21 0.0254(11) 0.0237(12) 0.0333(14) 0.0043(10) 0.0058(10) -0.0008(9)
C22 0.0294(12) 0.0174(11) 0.0368(14) 0.0007(10) 0.0038(10) -0.0025(9)
C23 0.0272(11) 0.0202(11) 0.0277(13) 0.0004(10) 0.0025(10) 0.0022(9)

loop_
_atom_type_symbol
_atom_type_description
_atom_type_scat_dispersion_real
_atom_type_scat_dispersion_imag
_atom_type_scat_source
C C 0.0033 0.0016 'International Tables Vol C Tables 4.2.6.8 and 6.1.1.4'
H H 0.0000 0.0000 'International Tables Vol C Tables 4.2.6.8 and 6.1.1.4'
N N 0.0061 0.0033 'International Tables Vol C Tables 4.2.6.8 and 6.1.1.4'
O O 0.0106 0.0060 'International Tables Vol C Tables 4.2.6.8 and 6.1.1.4'
Fe Fe 0.3463 0.8444 'International Tables Vol C Tables 4.2.6.8 and 6.1.1.4'

loop_
_geom_angle_atom_site_label_1
_geom_angle_atom_site_label_2
_geom_angle_atom_site_label_3
_geom_angle
_geom_angle_site_symmetry_1
_geom_angle_site_symmetry_3
_geom_angle_publ_flag
C10 Fe1 C4 118.31(10) . . ?
C10 Fe1 C6 41.35(9) . . ?
C4 Fe1 C6 153.83(10) . . ?
C10 Fe1 C5 105.24(10) . . ?
C4 Fe1 C5 40.61(10) . . ?
C6 Fe1 C5 119.07(10) . . ?
C10 Fe1 C7 68.99(10) . . ?
C4 Fe1 C7 162.93(10) . . ?
C6 Fe1 C7 41.21(9) . . ?
C5 Fe1 C7 155.89(10) . . ?
C10 Fe1 C9 40.55(10) . . ?
C4 Fe1 C9 106.40(10) . . ?
C6 Fe1 C9 68.86(10) . . ?
C5 Fe1 C9 123.31(10) . . ?
C7 Fe1 C9 68.33(10) . . ?
C10 Fe1 C2 162.32(10) . . ?
C4 Fe1 C2 68.19(10) . . ?
C6 Fe1 C2 126.11(10) . . ?
C5 Fe1 C2 68.25(10) . . ?
C7 Fe1 C2 109.83(10) . . ?
C9 Fe1 C2 156.72(11) . . ?
C10 Fe1 C1 123.96(10) . . ?
C4 Fe1 C1 68.19(10) . . ?
C6 Fe1 C1 107.22(9) . . ?
C5 Fe1 C1 40.49(10) . . ?
C7 Fe1 C1 122.17(10) . . ?
C9 Fe1 C1 160.43(11) . . ?
C2 Fe1 C1 40.63(10) . . ?
C10 Fe1 C3 154.13(10) . . ?
C4 Fe1 C3 40.46(10) . . ?
C6 Fe1 C3 163.91(10) . . ?
C5 Fe1 C3 68.15(10) . . ?
C7 Fe1 C3 127.06(10) . . ?
C9 Fe1 C3 120.76(10) . . ?
C2 Fe1 C3 40.51(10) . . ?
C1 Fe1 C3 68.15(10) . . ?
C10 Fe1 C8 68.30(10) . . ?
C4 Fe1 C8 125.21(10) . . ?
C6 Fe1 C8 68.74(9) . . ?
C5 Fe1 C8 160.92(10) . . ?
C7 Fe1 C8 40.50(9) . . ?
C9 Fe1 C8 40.35(10) . . ?
C2 Fe1 C8 123.05(10) . . ?
C1 Fe1 C8 157.84(10) . . ?
C3 Fe1 C8 109.36(10) . . ?
C13 N1 C15 127.2(2) . . ?
C13 N1 H1A 114.2(19) . . ?
C15 N1 H1A 118(2) . . ?
C17 N2 C16 119.5(2) . . ?
C23 O2 H2A 109(2) . . ?
C20 O3 H3A 111(2) . . ?
C5 C1 C2 107.9(2) . . ?
C5 C1 Fe1 69.50(14) . . ?
C2 C1 Fe1 69.59(14) . . ?
C5 C1 H1 126.1 . . ?
C2 C1 H1 126.1 . . ?
Fe1 C1 H1 126.1 . . ?
C3 C2 C1 107.9(2) . . ?
C3 C2 Fe1 69.87(14) . . ?
C1 C2 Fe1 69.78(14) . . ?
C3 C2 H2 126.0 . . ?
C1 C2 H2 126.0 . . ?
Fe1 C2 H2 126.0 . . ?
C4 C3 C2 107.9(2) . . ?
C4 C3 Fe1 69.25(14) . . ?
C2 C3 Fe1 69.62(14) . . ?
C4 C3 H3 126.1 . . ?
C2 C3 H3 126.1 . . ?
Fe1 C3 H3 126.1 . . ?
C3 C4 C5 108.3(2) . . ?
C3 C4 Fe1 70.30(13) . . ?
C5 C4 Fe1 69.93(13) . . ?
C3 C4 H4 125.8 . . ?
C5 C4 H4 125.8 . . ?
Fe1 C4 H4 125.8 . . ?
C4 C5 C1 108.0(2) . . ?
C4 C5 Fe1 69.46(14) . . ?
C1 C5 Fe1 70.02(14) . . ?
C4 C5 H5 126.0 . . ?
C1 C5 H5 126.0 . . ?
Fe1 C5 H5 126.0 . . ?
C10 C6 C7 106.8(2) . . ?
C10 C6 C11 127.2(2) . . ?
C7 C6 C11 125.9(2) . . ?
C10 C6 Fe1 68.97(13) . . ?
C7 C6 Fe1 69.56(13) . . ?
C11 C6 Fe1 123.78(16) . . ?
C8 C7 C6 108.2(2) . . ?
C8 C7 Fe1 70.30(14) . . ?
C6 C7 Fe1 69.23(13) . . ?
C8 C7 H7 125.9 . . ?
C6 C7 H7 125.9 . . ?
Fe1 C7 H7 125.9 . . ?
C9 C8 C7 108.2(2) . . ?
C9 C8 Fe1 69.30(14) . . ?
C7 C8 Fe1 69.21(13) . . ?
C9 C8 H8 125.9 . . ?
C7 C8 H8 125.9 . . ?
Fe1 C8 H8 125.9 . . ?
C10 C9 C8 108.6(2) . . ?
C10 C9 Fe1 69.18(14) . . ?
C8 C9 Fe1 70.36(14) . . ?
C10 C9 H9 125.7 . . ?
C8 C9 H9 125.7 . . ?
Fe1 C9 H9 125.7 . . ?
C9 C10 C6 108.3(2) . . ?
C9 C10 Fe1 70.28(14) . . ?
C6 C10 Fe1 69.68(13) . . ?
C9 C10 H10 125.9 . . ?
C6 C10 H10 125.9 . . ?
Fe1 C10 H10 125.9 . . ?
O1 C11 C12 122.4(2) . . ?
O1 C11 C6 119.0(2) . . ?
C12 C11 C6 118.6(2) . . ?
C13 C12 C11 123.8(2) . . ?
C13 C12 H12 118.1 . . ?
C11 C12 H12 118.1 . . ?
N1 C13 C12 121.3(2) . . ?
N1 C13 C14 118.3(2) . . ?
C12 C13 C14 120.4(2) . . ?
C13 C14 H14A 109.5 . . ?
C13 C14 H14B 109.5 . . ?
H14A C14 H14B 109.5 . . ?
C13 C14 H14C 109.5 . . ?
H14A C14 H14C 109.5 . . ?
H14B C14 H14C 109.5 . . ?
N1 C15 C16 109.7(2) . . ?
N1 C15 H15A 109.7 . . ?
C16 C15 H15A 109.7 . . ?
N1 C15 H15B 109.7 . . ?
C16 C15 H15B 109.7 . . ?
H15A C15 H15B 108.2 . . ?
N2 C16 C15 110.07(19) . . ?
N2 C16 H16A 109.6 . . ?
C15 C16 H16A 109.6 . . ?
N2 C16 H16B 109.6 . . ?
C15 C16 H16B 109.6 . . ?
H16A C16 H16B 108.2 . . ?
N2 C17 C18 122.1(2) . . ?
N2 C17 H17 119.0 . . ?
C18 C17 H17 119.0 . . ?
C19 C18 C23 119.5(2) . . ?
C19 C18 C17 119.4(2) . . ?
C23 C18 C17 121.2(2) . . ?
C20 C19 C18 120.6(2) . . ?
C20 C19 H19 119.7 . . ?
C18 C19 H19 119.7 . . ?
O3 C20 C19 122.9(2) . . ?
O3 C20 C21 117.5(2) . . ?
C19 C20 C21 119.6(2) . . ?
C22 C21 C20 120.2(2) . . ?
C22 C21 H21 119.9 . . ?
C20 C21 H21 119.9 . . ?
C21 C22 C23 121.0(2) . . ?
C21 C22 H22 119.5 . . ?
C23 C22 H22 119.5 . . ?
O2 C23 C22 118.7(2) . . ?
O2 C23 C18 122.3(2) . . ?
C22 C23 C18 119.1(2) . . ?

loop_
_geom_bond_atom_site_label_1
_geom_bond_atom_site_label_2
_geom_bond_distance
_geom_bond_site_symmetry_2
_geom_bond_publ_flag
Fe1 C10 2.029(2) . ?
Fe1 C4 2.035(2) . ?
Fe1 C6 2.038(2) . ?
Fe1 C5 2.041(2) . ?
Fe1 C7 2.043(2) . ?
Fe1 C9 2.043(2) . ?
Fe1 C2 2.046(2) . ?
Fe1 C1 2.048(2) . ?
Fe1 C3 2.049(2) . ?
Fe1 C8 2.057(2) . ?
N1 C13 1.323(3) . ?
N1 C15 1.457(3) . ?
N1 H1A 0.80(3) . ?
N2 C17 1.282(3) . ?
N2 C16 1.459(3) . ?
O1 C11 1.271(3) . ?
O2 C23 1.363(3) . ?
O2 H2A 0.90(3) . ?
O3 C20 1.368(3) . ?
O3 H3A 0.86(3) . ?
C1 C5 1.415(4) . ?
C1 C2 1.421(4) . ?
C1 H1 1.0000 . ?
C2 C3 1.417(4) . ?
C2 H2 1.0000 . ?
C3 C4 1.412(4) . ?
C3 H3 1.0000 . ?
C4 C5 1.415(3) . ?
C4 H4 1.0000 . ?
C5 H5 1.0000 . ?
C6 C10 1.436(3) . ?
C6 C7 1.436(3) . ?
C6 C11 1.474(3) . ?
C7 C8 1.419(3) . ?
C7 H7 1.0000 . ?
C8 C9 1.414(4) . ?
C8 H8 1.0000 . ?
C9 C10 1.411(3) . ?
C9 H9 1.0000 . ?
C10 H10 1.0000 . ?
C11 C12 1.410(3) . ?
C12 C13 1.389(3) . ?
C12 H12 0.9500 . ?
C13 C14 1.504(3) . ?
C14 H14A 0.9800 . ?
C14 H14B 0.9800 . ?
C14 H14C 0.9800 . ?
C15 C16 1.514(3) . ?
C15 H15A 0.9900 . ?
C15 H15B 0.9900 . ?
C16 H16A 0.9900 . ?
C16 H16B 0.9900 . ?
C17 C18 1.458(3) . ?
C17 H17 0.9500 . ?
C18 C19 1.399(3) . ?
C18 C23 1.407(3) . ?
C19 C20 1.382(3) . ?
C19 H19 0.9500 . ?
C20 C21 1.395(3) . ?
C21 C22 1.379(3) . ?
C21 H21 0.9500 . ?
C22 C23 1.388(3) . ?
C22 H22 0.9500 . ?

loop_
_geom_torsion_atom_site_label_1
_geom_torsion_atom_site_label_2
_geom_torsion_atom_site_label_3
_geom_torsion_atom_site_label_4
_geom_torsion
_geom_torsion_site_symmetry_1
_geom_torsion_site_symmetry_2
_geom_torsion_site_symmetry_3
_geom_torsion_site_symmetry_4
_geom_torsion_publ_flag
C10 Fe1 C1 C5 72.49(17) . . . . ?
C4 Fe1 C1 C5 -37.76(15) . . . . ?
C6 Fe1 C1 C5 114.86(15) . . . . ?
C7 Fe1 C1 C5 157.51(14) . . . . ?
C9 Fe1 C1 C5 39.7(3) . . . . ?
C2 Fe1 C1 C5 -119.2(2) . . . . ?
C3 Fe1 C1 C5 -81.50(16) . . . . ?
C8 Fe1 C1 C5 -169.4(2) . . . . ?
C10 Fe1 C1 C2 -168.26(14) . . . . ?
C4 Fe1 C1 C2 81.48(16) . . . . ?
C6 Fe1 C1 C2 -125.89(15) . . . . ?
C5 Fe1 C1 C2 119.2(2) . . . . ?
C7 Fe1 C1 C2 -83.25(17) . . . . ?
C9 Fe1 C1 C2 158.9(3) . . . . ?
C3 Fe1 C1 C2 37.75(15) . . . . ?
C8 Fe1 C1 C2 -50.1(3) . . . . ?
C5 C1 C2 C3 -0.5(3) . . . . ?
Fe1 C1 C2 C3 -59.69(16) . . . . ?
C5 C1 C2 Fe1 59.16(16) . . . . ?
C10 Fe1 C2 C3 152.7(3) . . . . ?
C4 Fe1 C2 C3 37.50(15) . . . . ?
C6 Fe1 C2 C3 -167.73(14) . . . . ?
C5 Fe1 C2 C3 81.39(16) . . . . ?
C7 Fe1 C2 C3 -124.35(15) . . . . ?
C9 Fe1 C2 C3 -43.3(3) . . . . ?
C1 Fe1 C2 C3 119.0(2) . . . . ?
C8 Fe1 C2 C3 -81.22(17) . . . . ?
C10 Fe1 C2 C1 33.8(4) . . . . ?
C4 Fe1 C2 C1 -81.47(16) . . . . ?
C6 Fe1 C2 C1 73.29(17) . . . . ?
C5 Fe1 C2 C1 -37.59(14) . . . . ?
C7 Fe1 C2 C1 116.67(15) . . . . ?
C9 Fe1 C2 C1 -162.2(2) . . . . ?
C3 Fe1 C2 C1 -119.0(2) . . . . ?
C8 Fe1 C2 C1 159.80(14) . . . . ?
C1 C2 C3 C4 0.8(3) . . . . ?
Fe1 C2 C3 C4 -58.86(17) . . . . ?
C1 C2 C3 Fe1 59.64(16) . . . . ?
C10 Fe1 C3 C4 -42.0(3) . . . . ?
C6 Fe1 C3 C4 157.7(3) . . . . ?
C5 Fe1 C3 C4 37.78(15) . . . . ?
C7 Fe1 C3 C4 -163.86(15) . . . . ?
C9 Fe1 C3 C4 -78.96(17) . . . . ?
C2 Fe1 C3 C4 119.4(2) . . . . ?
C1 Fe1 C3 C4 81.56(16) . . . . ?
C8 Fe1 C3 C4 -121.99(15) . . . . ?
C10 Fe1 C3 C2 -161.4(2) . . . . ?
C4 Fe1 C3 C2 -119.4(2) . . . . ?
C6 Fe1 C3 C2 38.3(4) . . . . ?
C5 Fe1 C3 C2 -81.63(16) . . . . ?
C7 Fe1 C3 C2 76.73(18) . . . . ?
C9 Fe1 C3 C2 161.63(15) . . . . ?
C1 Fe1 C3 C2 -37.86(15) . . . . ?
C8 Fe1 C3 C2 118.59(15) . . . . ?
C2 C3 C4 C5 -0.7(3) . . . . ?
Fe1 C3 C4 C5 -59.82(16) . . . . ?
C2 C3 C4 Fe1 59.10(16) . . . . ?
C10 Fe1 C4 C3 160.63(15) . . . . ?
C6 Fe1 C4 C3 -166.2(2) . . . . ?
C5 Fe1 C4 C3 -119.1(2) . . . . ?
C7 Fe1 C4 C3 49.1(4) . . . . ?
C9 Fe1 C4 C3 118.46(16) . . . . ?
C2 Fe1 C4 C3 -37.55(15) . . . . ?
C1 Fe1 C4 C3 -81.47(16) . . . . ?
C8 Fe1 C4 C3 78.33(18) . . . . ?
C10 Fe1 C4 C5 -80.25(17) . . . . ?
C6 Fe1 C4 C5 -47.1(3) . . . . ?
C7 Fe1 C4 C5 168.2(3) . . . . ?
C9 Fe1 C4 C5 -122.42(15) . . . . ?
C2 Fe1 C4 C5 81.57(16) . . . . ?
C1 Fe1 C4 C5 37.65(15) . . . . ?
C3 Fe1 C4 C5 119.1(2) . . . . ?
C8 Fe1 C4 C5 -162.54(15) . . . . ?
C3 C4 C5 C1 0.4(3) . . . . ?
Fe1 C4 C5 C1 -59.65(16) . . . . ?
C3 C4 C5 Fe1 60.05(17) . . . . ?
C2 C1 C5 C4 0.1(3) . . . . ?
Fe1 C1 C5 C4 59.30(16) . . . . ?
C2 C1 C5 Fe1 -59.22(16) . . . . ?
C10 Fe1 C5 C4 115.93(15) . . . . ?
C6 Fe1 C5 C4 158.31(15) . . . . ?
C7 Fe1 C5 C4 -171.6(2) . . . . ?
C9 Fe1 C5 C4 75.69(18) . . . . ?
C2 Fe1 C5 C4 -81.42(16) . . . . ?
C1 Fe1 C5 C4 -119.1(2) . . . . ?
C3 Fe1 C5 C4 -37.64(15) . . . . ?
C8 Fe1 C5 C4 48.6(4) . . . . ?
C10 Fe1 C5 C1 -124.94(15) . . . . ?
C4 Fe1 C5 C1 119.1(2) . . . . ?
C6 Fe1 C5 C1 -82.56(16) . . . . ?
C7 Fe1 C5 C1 -52.4(3) . . . . ?
C9 Fe1 C5 C1 -165.18(14) . . . . ?
C2 Fe1 C5 C1 37.71(15) . . . . ?
C3 Fe1 C5 C1 81.50(16) . . . . ?
C8 Fe1 C5 C1 167.7(3) . . . . ?
C4 Fe1 C6 C10 -46.8(3) . . . . ?
C5 Fe1 C6 C10 -79.84(16) . . . . ?
C7 Fe1 C6 C10 118.3(2) . . . . ?
C9 Fe1 C6 C10 37.46(14) . . . . ?
C2 Fe1 C6 C10 -162.98(14) . . . . ?
C1 Fe1 C6 C10 -122.22(15) . . . . ?
C3 Fe1 C6 C10 167.1(3) . . . . ?
C8 Fe1 C6 C10 80.88(15) . . . . ?
C10 Fe1 C6 C7 -118.3(2) . . . . ?
C4 Fe1 C6 C7 -165.1(2) . . . . ?
C5 Fe1 C6 C7 161.87(14) . . . . ?
C9 Fe1 C6 C7 -80.83(15) . . . . ?
C2 Fe1 C6 C7 78.73(17) . . . . ?
C1 Fe1 C6 C7 119.49(15) . . . . ?
C3 Fe1 C6 C7 48.8(4) . . . . ?
C8 Fe1 C6 C7 -37.41(14) . . . . ?
C10 Fe1 C6 C11 121.4(3) . . . . ?
C4 Fe1 C6 C11 74.6(3) . . . . ?
C5 Fe1 C6 C11 41.6(2) . . . . ?
C7 Fe1 C6 C11 -120.3(3) . . . . ?
C9 Fe1 C6 C11 158.9(2) . . . . ?
C2 Fe1 C6 C11 -41.6(2) . . . . ?
C1 Fe1 C6 C11 -0.8(2) . . . . ?
C3 Fe1 C6 C11 -71.4(4) . . . . ?
C8 Fe1 C6 C11 -157.7(2) . . . . ?
C10 C6 C7 C8 0.6(3) . . . . ?
C11 C6 C7 C8 177.3(2) . . . . ?
Fe1 C6 C7 C8 59.75(16) . . . . ?
C10 C6 C7 Fe1 -59.16(15) . . . . ?
C11 C6 C7 Fe1 117.6(2) . . . . ?
C10 Fe1 C7 C8 -80.77(15) . . . . ?
C4 Fe1 C7 C8 37.9(4) . . . . ?
C6 Fe1 C7 C8 -119.3(2) . . . . ?
C5 Fe1 C7 C8 -161.1(2) . . . . ?
C9 Fe1 C7 C8 -37.10(15) . . . . ?
C2 Fe1 C7 C8 118.06(15) . . . . ?
C1 Fe1 C7 C8 161.49(15) . . . . ?
C3 Fe1 C7 C8 75.83(18) . . . . ?
C10 Fe1 C7 C6 38.55(14) . . . . ?
C4 Fe1 C7 C6 157.2(3) . . . . ?
C5 Fe1 C7 C6 -41.7(3) . . . . ?
C9 Fe1 C7 C6 82.22(15) . . . . ?
C2 Fe1 C7 C6 -122.62(15) . . . . ?
C1 Fe1 C7 C6 -79.19(16) . . . . ?
C3 Fe1 C7 C6 -164.84(14) . . . . ?
C8 Fe1 C7 C6 119.3(2) . . . . ?
C6 C7 C8 C9 -0.6(3) . . . . ?
Fe1 C7 C8 C9 58.48(16) . . . . ?
C6 C7 C8 Fe1 -59.08(16) . . . . ?
C10 Fe1 C8 C9 -37.38(14) . . . . ?
C4 Fe1 C8 C9 72.73(18) . . . . ?
C6 Fe1 C8 C9 -81.97(15) . . . . ?
C5 Fe1 C8 C9 36.1(4) . . . . ?
C7 Fe1 C8 C9 -120.0(2) . . . . ?
C2 Fe1 C8 C9 157.95(15) . . . . ?
C1 Fe1 C8 C9 -165.5(2) . . . . ?
C3 Fe1 C8 C9 115.07(15) . . . . ?
C10 Fe1 C8 C7 82.64(15) . . . . ?
C4 Fe1 C8 C7 -167.25(14) . . . . ?
C6 Fe1 C8 C7 38.05(14) . . . . ?
C5 Fe1 C8 C7 156.1(3) . . . . ?
C9 Fe1 C8 C7 120.0(2) . . . . ?
C2 Fe1 C8 C7 -82.03(17) . . . . ?
C1 Fe1 C8 C7 -45.4(3) . . . . ?
C3 Fe1 C8 C7 -124.91(15) . . . . ?
C7 C8 C9 C10 0.4(3) . . . . ?
Fe1 C8 C9 C10 58.80(17) . . . . ?
C7 C8 C9 Fe1 -58.43(16) . . . . ?
C4 Fe1 C9 C10 114.60(15) . . . . ?
C6 Fe1 C9 C10 -38.18(14) . . . . ?
C5 Fe1 C9 C10 73.49(17) . . . . ?
C7 Fe1 C9 C10 -82.59(15) . . . . ?
C2 Fe1 C9 C10 -172.6(2) . . . . ?
C1 Fe1 C9 C10 43.8(3) . . . . ?
C3 Fe1 C9 C10 156.19(14) . . . . ?
C8 Fe1 C9 C10 -119.8(2) . . . . ?
C10 Fe1 C9 C8 119.8(2) . . . . ?
C4 Fe1 C9 C8 -125.58(15) . . . . ?
C6 Fe1 C9 C8 81.65(15) . . . . ?
C5 Fe1 C9 C8 -166.69(14) . . . . ?
C7 Fe1 C9 C8 37.23(14) . . . . ?
C2 Fe1 C9 C8 -52.8(3) . . . . ?
C1 Fe1 C9 C8 163.6(3) . . . . ?
C3 Fe1 C9 C8 -83.98(17) . . . . ?
C8 C9 C10 C6 0.0(3) . . . . ?
Fe1 C9 C10 C6 59.53(16) . . . . ?
C8 C9 C10 Fe1 -59.53(17) . . . . ?
C7 C6 C10 C9 -0.4(3) . . . . ?
C11 C6 C10 C9 -177.0(2) . . . . ?
Fe1 C6 C10 C9 -59.90(16) . . . . ?
C7 C6 C10 Fe1 59.54(15) . . . . ?
C11 C6 C10 Fe1 -117.1(2) . . . . ?
C4 Fe1 C10 C9 -82.18(17) . . . . ?
C6 Fe1 C10 C9 119.2(2) . . . . ?
C5 Fe1 C10 C9 -123.85(15) . . . . ?
C7 Fe1 C10 C9 80.82(16) . . . . ?
C2 Fe1 C10 C9 170.4(3) . . . . ?
C1 Fe1 C10 C9 -163.78(15) . . . . ?
C3 Fe1 C10 C9 -52.6(3) . . . . ?
C8 Fe1 C10 C9 37.19(14) . . . . ?
C4 Fe1 C10 C6 158.58(14) . . . . ?
C5 Fe1 C10 C6 116.91(14) . . . . ?
C7 Fe1 C10 C6 -38.42(14) . . . . ?
C9 Fe1 C10 C6 -119.2(2) . . . . ?
C2 Fe1 C10 C6 51.1(4) . . . . ?
C1 Fe1 C10 C6 76.99(16) . . . . ?
C3 Fe1 C10 C6 -171.9(2) . . . . ?
C8 Fe1 C10 C6 -82.04(15) . . . . ?
C10 C6 C11 O1 170.4(2) . . . . ?
C7 C6 C11 O1 -5.6(3) . . . . ?
Fe1 C6 C11 O1 82.4(2) . . . . ?
C10 C6 C11 C12 -9.8(3) . . . . ?
C7 C6 C11 C12 174.1(2) . . . . ?
Fe1 C6 C11 C12 -97.8(2) . . . . ?
O1 C11 C12 C13 -3.2(4) . . . . ?
C6 C11 C12 C13 177.0(2) . . . . ?
C15 N1 C13 C12 -174.7(2) . . . . ?
C15 N1 C13 C14 4.7(3) . . . . ?
C11 C12 C13 N1 1.2(4) . . . . ?
C11 C12 C13 C14 -178.2(2) . . . . ?
C13 N1 C15 C16 159.9(2) . . . . ?
C17 N2 C16 C15 -113.7(2) . . . . ?
N1 C15 C16 N2 -54.8(2) . . . . ?
C16 N2 C17 C18 177.9(2) . . . . ?
N2 C17 C18 C19 179.9(2) . . . . ?
N2 C17 C18 C23 -0.9(3) . . . . ?
C23 C18 C19 C20 0.8(3) . . . . ?
C17 C18 C19 C20 -180.0(2) . . . . ?
C18 C19 C20 O3 -179.7(2) . . . . ?
C18 C19 C20 C21 -0.6(3) . . . . ?
O3 C20 C21 C22 178.6(2) . . . . ?
C19 C20 C21 C22 -0.6(3) . . . . ?
C20 C21 C22 C23 1.6(4) . . . . ?
C21 C22 C23 O2 179.1(2) . . . . ?
C21 C22 C23 C18 -1.3(3) . . . . ?
C19 C18 C23 O2 179.7(2) . . . . ?
C17 C18 C23 O2 0.5(3) . . . . ?
C19 C18 C23 C22 0.2(3) . . . . ?
C17 C18 C23 C22 -179.1(2) . . . . ?
